data_1502511
loop_
_publ_author_name
'Ozawa, Takuya'
'Kurahashi, Takuya'
'Matsubara, Seijiro'

_publ_section_title
;
 Dehydrogenative Diels-Alder reaction.
;
_journal_issue 19
_journal_name_full 'Organic letters'
_journal_page_first 5390
_journal_page_last 5393
_journal_paper_doi 10.1021/ol202283d
_journal_volume 13
_journal_year 2011
_chemical_formula_sum 'C23 H27 N O3 S Si'
_chemical_formula_weight 425.61
_chemical_name_systematic
; 
 ? 
;
_space_group_IT_number 14
_symmetry_cell_setting monoclinic
_symmetry_space_group_name_Hall '-P 2ybc'
_symmetry_space_group_name_H-M 'P 1 21/c 1'
_atom_sites_solution_hydrogens geom
_atom_sites_solution_primary direct
_atom_sites_solution_secondary difmap
_audit_creation_method SHELXL-97
_cell_angle_alpha 90.00
_cell_angle_beta 103.2190(10)
_cell_angle_gamma 90.00
_cell_formula_units_Z 4
_cell_length_a 18.3078(13)
_cell_length_b 10.8350(8)
_cell_length_c 11.5876(8)
_cell_measurement_reflns_used 5128
_cell_measurement_temperature 273(2)
_cell_measurement_theta_max 26.09
_cell_measurement_theta_min 2.29
_cell_volume 2237.7(3)
_computing_cell_refinement 'Bruker SMART'
_computing_data_collection 'Bruker SMART'
_computing_data_reduction 'Bruker SAINT'
_computing_molecular_graphics 'Bruker SHELXTL'
_computing_publication_material 'Bruker SHELXTL'
_computing_structure_refinement 'SHELXL-97 (Sheldrick, 1997)'
_computing_structure_solution 'SHELXS-97 (Sheldrick, 1990)'
_diffrn_ambient_temperature 273(2)
_diffrn_measured_fraction_theta_full 0.991
_diffrn_measured_fraction_theta_max 0.991
_diffrn_measurement_device_type 'CCD area detector'
_diffrn_measurement_method 'phi and omega scans'
_diffrn_radiation_monochromator graphite
_diffrn_radiation_source 'fine-focus sealed tube'
_diffrn_radiation_type MoK\a
_diffrn_radiation_wavelength 0.71073
_diffrn_reflns_av_R_equivalents 0.0202
_diffrn_reflns_av_sigmaI/netI 0.0233
_diffrn_reflns_limit_h_max 21
_diffrn_reflns_limit_h_min -23
_diffrn_reflns_limit_k_max 13
_diffrn_reflns_limit_k_min -13
_diffrn_reflns_limit_l_max 14
_diffrn_reflns_limit_l_min -14
_diffrn_reflns_number 13397
_diffrn_reflns_theta_full 27.00
_diffrn_reflns_theta_max 27.00
_diffrn_reflns_theta_min 2.20
_exptl_absorpt_coefficient_mu 0.222
_exptl_absorpt_correction_T_max 0.9782
_exptl_absorpt_correction_T_min 0.8785
_exptl_absorpt_correction_type none
_exptl_crystal_colour colorless
_exptl_crystal_density_diffrn 1.263
_exptl_crystal_density_method 'not measured'
_exptl_crystal_description plate
_exptl_crystal_F_000 904
_exptl_crystal_size_max 0.60
_exptl_crystal_size_mid 0.30
_exptl_crystal_size_min 0.10
_refine_diff_density_max 0.325
_refine_diff_density_min -0.157
_refine_diff_density_rms 0.052
_refine_ls_extinction_method none
_refine_ls_goodness_of_fit_ref 1.030
_refine_ls_hydrogen_treatment constr
_refine_ls_matrix_type full
_refine_ls_number_parameters 267
_refine_ls_number_reflns 4849
_refine_ls_number_restraints 0
_refine_ls_restrained_S_all 1.030
_refine_ls_R_factor_all 0.0558
_refine_ls_R_factor_gt 0.0474
_refine_ls_shift/su_max 0.000
_refine_ls_shift/su_mean 0.000
_refine_ls_structure_factor_coef Fsqd
_refine_ls_weighting_details 'calc w=1/[\s^2^(Fo^2^)+(0.0898P)^2^+0.2506P] where P=(Fo^2^+2Fc^2^)/3'
_refine_ls_weighting_scheme calc
_refine_ls_wR_factor_gt 0.1321
_refine_ls_wR_factor_ref 0.1403
_reflns_number_gt 3985
_reflns_number_total 4849
_reflns_threshold_expression >2sigma(I)
_cod_data_source_file ol202283d_si_004.cif
_cod_data_source_block 2d
_cod_depositor_comments
;
The following automatic conversions were performed:

'_symmetry_cell_setting' value 'Monoclinic' changed to 'monoclinic'
according to /home/saulius/struct/CIF-dictionaries/cif_core.dic
dictionary named 'cif_core.dic' version 2.4.1 from 2010-06-29.

Automatic conversion script
Id: cif_fix_values 1715 2011-07-08 13:25:40Z adriana 
;
_cod_original_sg_symbol_H-M P2(1)/c
_cod_database_code 1502511

loop_
_symmetry_equiv_pos_as_xyz
'x, y, z'
'-x, y+1/2, -z+1/2'
'-x, -y, -z'
'x, -y-1/2, z-1/2'

loop_
_atom_site_label
_atom_site_type_symbol
_atom_site_fract_x
_atom_site_fract_y
_atom_site_fract_z
_atom_site_U_iso_or_equiv
_atom_site_adp_type
_atom_site_occupancy
_atom_site_symmetry_multiplicity
_atom_site_calc_flag
_atom_site_refinement_flags
N1 N 0.19017(8) 0.53434(13) 0.39462(13) 0.0528(3) Uani 1 1 d .
O1 O 0.42613(9) 0.09648(14) 0.00397(14) 0.0765(4) Uani 1 1 d .
O2 O 0.10393(8) 0.58505(15) 0.52029(12) 0.0738(4) Uani 1 1 d .
O3 O 0.16324(8) 0.75145(13) 0.42664(13) 0.0712(4) Uani 1 1 d .
C1 C 0.31240(9) 0.42388(14) 0.20176(14) 0.0434(3) Uani 1 1 d .
C2 C 0.32112(9) 0.29645(14) 0.17086(14) 0.0451(3) Uani 1 1 d .
C3 C 0.26232(9) 0.44655(14) 0.27297(13) 0.0439(3) Uani 1 1 d .
C4 C 0.37040(9) 0.26053(16) 0.09822(15) 0.0520(4) Uani 1 1 d .
H4 H 0.3975 0.3206 0.0688 0.062 Uiso 1 1 calc R
C5 C 0.22227(9) 0.35184(15) 0.31449(14) 0.0473(4) Uani 1 1 d .
C6 C 0.23900(11) 0.56889(16) 0.31463(17) 0.0549(4) Uani 1 1 d .
H6A H 0.2822 0.6154 0.3566 0.066 Uiso 1 1 calc R
H6B H 0.2118 0.6177 0.2485 0.066 Uiso 1 1 calc R
C7 C 0.27986(9) 0.20134(14) 0.21290(15) 0.0494(4) Uani 1 1 d .
C8 C 0.23060(10) 0.23169(15) 0.28510(16) 0.0527(4) Uani 1 1 d .
H8 H 0.2037 0.1700 0.3128 0.063 Uiso 1 1 calc R
C9 C 0.05304(9) 0.62777(15) 0.29659(15) 0.0499(4) Uani 1 1 d .
C10 C 0.05463(11) 0.69862(16) 0.19733(17) 0.0568(4) Uani 1 1 d .
H10 H 0.0930 0.7553 0.1990 0.068 Uiso 1 1 calc R
C11 C 0.28936(11) 0.07741(16) 0.17987(18) 0.0613(5) Uani 1 1 d .
H11 H 0.2618 0.0154 0.2058 0.074 Uiso 1 1 calc R
C12 C -0.00127(11) 0.68382(18) 0.09650(17) 0.0626(5) Uani 1 1 d .
H12 H -0.0006 0.7319 0.0303 0.075 Uiso 1 1 calc R
C13 C -0.05875(11) 0.59875(18) 0.09114(18) 0.0610(5) Uani 1 1 d .
C14 C 0.17144(11) 0.40192(16) 0.38738(17) 0.0569(4) Uani 1 1 d .
H14A H 0.1192 0.3887 0.3488 0.068 Uiso 1 1 calc R
H14B H 0.1817 0.3644 0.4654 0.068 Uiso 1 1 calc R
C15 C -0.00502(10) 0.54470(17) 0.29423(18) 0.0603(5) Uani 1 1 d .
H15 H -0.0070 0.4988 0.3612 0.072 Uiso 1 1 calc R
C16 C -0.05970(11) 0.53116(18) 0.19111(19) 0.0646(5) Uani 1 1 d .
H16 H -0.0982 0.4747 0.1892 0.077 Uiso 1 1 calc R
C17 C 0.33740(12) 0.04718(16) 0.11163(19) 0.0656(5) Uani 1 1 d .
H17 H 0.3430 -0.0349 0.0918 0.079 Uiso 1 1 calc R
C18 C 0.37870(11) 0.13932(17) 0.07073(16) 0.0584(5) Uani 1 1 d .
C19 C 0.46988(12) 0.5189(2) 0.1876(2) 0.0852(7) Uani 1 1 d .
H19A H 0.4794 0.4333 0.1757 0.128 Uiso 1 1 calc R
H19B H 0.4880 0.5394 0.2698 0.128 Uiso 1 1 calc R
H19C H 0.4952 0.5687 0.1404 0.128 Uiso 1 1 calc R
C20 C 0.46949(15) 0.1845(2) -0.0405(2) 0.0892(7) Uani 1 1 d .
H20A H 0.4368 0.2411 -0.0916 0.134 Uiso 1 1 calc R
H20B H 0.5008 0.1432 -0.0845 0.134 Uiso 1 1 calc R
H20C H 0.5003 0.2290 0.0243 0.134 Uiso 1 1 calc R
C21 C -0.11781(14) 0.5807(2) -0.0214(2) 0.0865(7) Uani 1 1 d .
H21A H -0.1360 0.4973 -0.0251 0.130 Uiso 1 1 calc R
H21B H -0.0965 0.5966 -0.0884 0.130 Uiso 1 1 calc R
H21C H -0.1586 0.6367 -0.0227 0.130 Uiso 1 1 calc R
C22 C 0.33502(15) 0.5549(2) -0.0218(2) 0.0850(7) Uani 1 1 d .
H22A H 0.2826 0.5751 -0.0434 0.128 Uiso 1 1 calc R
H22B H 0.3430 0.4760 -0.0546 0.128 Uiso 1 1 calc R
H22C H 0.3632 0.6167 -0.0523 0.128 Uiso 1 1 calc R
C23 C 0.35225(19) 0.7073(2) 0.1970(3) 0.1156(12) Uani 1 1 d .
H23A H 0.3816 0.7653 0.1641 0.173 Uiso 1 1 calc R
H23B H 0.3676 0.7092 0.2819 0.173 Uiso 1 1 calc R
H23C H 0.3001 0.7289 0.1727 0.173 Uiso 1 1 calc R
S1 S 0.12909(3) 0.63241(4) 0.42095(4) 0.05513(16) Uani 1 1 d .
Si1 Si 0.36669(3) 0.54877(4) 0.14279(4) 0.05286(16) Uani 1 1 d .

loop_
_atom_site_aniso_label
_atom_site_aniso_U_11
_atom_site_aniso_U_22
_atom_site_aniso_U_33
_atom_site_aniso_U_23
_atom_site_aniso_U_13
_atom_site_aniso_U_12
N1 0.0507(8) 0.0556(8) 0.0540(8) 0.0000(6) 0.0155(6) -0.0008(6)
O1 0.0819(10) 0.0679(9) 0.0811(10) -0.0147(7) 0.0217(8) 0.0196(7)
O2 0.0769(9) 0.1008(11) 0.0484(7) -0.0019(7) 0.0239(7) 0.0097(8)
O3 0.0692(9) 0.0616(8) 0.0797(10) -0.0224(7) 0.0109(7) -0.0022(7)
C1 0.0440(8) 0.0402(8) 0.0437(8) 0.0008(6) 0.0050(6) -0.0011(6)
C2 0.0440(8) 0.0424(8) 0.0441(8) 0.0008(6) 0.0000(6) 0.0018(6)
C3 0.0428(8) 0.0428(8) 0.0434(8) 0.0006(6) 0.0043(6) -0.0029(6)
C4 0.0512(9) 0.0493(9) 0.0527(9) -0.0011(7) 0.0060(7) 0.0043(7)
C5 0.0437(8) 0.0481(9) 0.0473(9) 0.0050(7) 0.0045(7) -0.0024(7)
C6 0.0582(10) 0.0501(9) 0.0608(10) -0.0041(7) 0.0225(8) -0.0032(7)
C7 0.0494(9) 0.0414(8) 0.0514(9) 0.0037(7) -0.0011(7) -0.0015(6)
C8 0.0502(9) 0.0460(9) 0.0584(10) 0.0083(7) 0.0054(7) -0.0060(7)
C9 0.0485(9) 0.0525(9) 0.0502(9) -0.0011(7) 0.0143(7) 0.0036(7)
C10 0.0574(10) 0.0513(10) 0.0628(11) 0.0030(8) 0.0163(8) -0.0021(8)
C11 0.0664(12) 0.0415(9) 0.0697(12) 0.0035(8) 0.0024(9) -0.0019(8)
C12 0.0662(12) 0.0642(11) 0.0572(11) 0.0101(9) 0.0139(9) 0.0073(9)
C13 0.0550(10) 0.0572(10) 0.0670(12) -0.0047(9) 0.0060(9) 0.0107(8)
C14 0.0578(10) 0.0548(10) 0.0609(11) 0.0049(8) 0.0193(8) -0.0039(8)
C15 0.0534(10) 0.0630(11) 0.0670(11) 0.0118(8) 0.0190(9) 0.0028(8)
C16 0.0467(10) 0.0595(11) 0.0841(14) 0.0059(9) 0.0079(9) -0.0019(8)
C17 0.0725(13) 0.0423(9) 0.0744(12) -0.0074(8) 0.0013(10) 0.0095(8)
C18 0.0572(10) 0.0560(10) 0.0563(10) -0.0065(8) 0.0008(8) 0.0124(8)
C19 0.0610(13) 0.0909(16) 0.0979(17) 0.0142(13) 0.0062(12) -0.0192(11)
C20 0.0943(17) 0.0911(17) 0.0920(18) -0.0142(13) 0.0417(15) 0.0108(14)
C21 0.0730(14) 0.0952(17) 0.0780(15) -0.0112(13) -0.0100(11) 0.0144(13)
C22 0.0903(17) 0.0974(17) 0.0676(13) 0.0281(12) 0.0187(12) 0.0050(13)
C23 0.161(3) 0.0497(12) 0.170(3) -0.0153(14) 0.108(3) -0.0279(14)
S1 0.0558(3) 0.0627(3) 0.0478(3) -0.00840(18) 0.01367(19) 0.00273(19)
Si1 0.0599(3) 0.0446(3) 0.0573(3) 0.00232(19) 0.0200(2) -0.00509(19)

loop_
_atom_type_symbol
_atom_type_description
_atom_type_scat_dispersion_real
_atom_type_scat_dispersion_imag
_atom_type_scat_source
C C 0.0033 0.0016 'International Tables Vol C Tables 4.2.6.8 and 6.1.1.4'
H H 0.0000 0.0000 'International Tables Vol C Tables 4.2.6.8 and 6.1.1.4'
N N 0.0061 0.0033 'International Tables Vol C Tables 4.2.6.8 and 6.1.1.4'
O O 0.0106 0.0060 'International Tables Vol C Tables 4.2.6.8 and 6.1.1.4'
Si Si 0.0817 0.0704 'International Tables Vol C Tables 4.2.6.8 and 6.1.1.4'
S S 0.1246 0.1234 'International Tables Vol C Tables 4.2.6.8 and 6.1.1.4'

loop_
_geom_angle_atom_site_label_1
_geom_angle_atom_site_label_2
_geom_angle_atom_site_label_3
_geom_angle
C14 N1 C6 112.20(13)
C14 N1 S1 119.18(12)
C6 N1 S1 119.66(12)
C18 O1 C20 117.35(16)
C3 C1 C2 116.22(14)
C3 C1 Si1 124.03(12)
C2 C1 Si1 119.74(12)
C4 C2 C7 117.47(15)
C4 C2 C1 121.97(15)
C7 C2 C1 120.56(15)
C1 C3 C5 122.70(14)
C1 C3 C6 128.36(14)
C5 C3 C6 108.90(14)
C18 C4 C2 121.33(17)
C18 C4 H4 119.3
C2 C4 H4 119.3
C8 C5 C3 120.92(16)
C8 C5 C14 127.43(15)
C3 C5 C14 111.63(14)
N1 C6 C3 103.60(13)
N1 C6 H6A 111.0
C3 C6 H6A 111.0
N1 C6 H6B 111.0
C3 C6 H6B 111.0
H6A C6 H6B 109.0
C8 C7 C11 121.23(16)
C8 C7 C2 119.79(14)
C11 C7 C2 118.98(17)
C5 C8 C7 119.80(15)
C5 C8 H8 120.1
C7 C8 H8 120.1
C15 C9 C10 120.20(17)
C15 C9 S1 119.55(14)
C10 C9 S1 119.98(14)
C12 C10 C9 119.13(17)
C12 C10 H10 120.4
C9 C10 H10 120.4
C17 C11 C7 121.62(18)
C17 C11 H11 119.2
C7 C11 H11 119.2
C10 C12 C13 121.61(18)
C10 C12 H12 119.2
C13 C12 H12 119.2
C16 C13 C12 118.12(18)
C16 C13 C21 121.1(2)
C12 C13 C21 120.8(2)
N1 C14 C5 102.65(13)
N1 C14 H14A 111.2
C5 C14 H14A 111.2
N1 C14 H14B 111.2
C5 C14 H14B 111.2
H14A C14 H14B 109.2
C16 C15 C9 119.11(18)
C16 C15 H15 120.4
C9 C15 H15 120.4
C13 C16 C15 121.80(18)
C13 C16 H16 119.1
C15 C16 H16 119.1
C11 C17 C18 120.00(17)
C11 C17 H17 120.0
C18 C17 H17 120.0
C4 C18 O1 125.14(19)
C4 C18 C17 120.58(18)
O1 C18 C17 114.28(16)
Si1 C19 H19A 109.5
Si1 C19 H19B 109.5
H19A C19 H19B 109.5
Si1 C19 H19C 109.5
H19A C19 H19C 109.5
H19B C19 H19C 109.5
O1 C20 H20A 109.5
O1 C20 H20B 109.5
H20A C20 H20B 109.5
O1 C20 H20C 109.5
H20A C20 H20C 109.5
H20B C20 H20C 109.5
C13 C21 H21A 109.5
C13 C21 H21B 109.5
H21A C21 H21B 109.5
C13 C21 H21C 109.5
H21A C21 H21C 109.5
H21B C21 H21C 109.5
Si1 C22 H22A 109.5
Si1 C22 H22B 109.5
H22A C22 H22B 109.5
Si1 C22 H22C 109.5
H22A C22 H22C 109.5
H22B C22 H22C 109.5
Si1 C23 H23A 109.5
Si1 C23 H23B 109.5
H23A C23 H23B 109.5
Si1 C23 H23C 109.5
H23A C23 H23C 109.5
H23B C23 H23C 109.5
O3 S1 O2 120.35(9)
O3 S1 N1 106.68(8)
O2 S1 N1 106.22(8)
O3 S1 C9 108.63(8)
O2 S1 C9 107.98(9)
N1 S1 C9 106.12(8)
C22 Si1 C23 106.04(14)
C22 Si1 C19 110.40(11)
C23 Si1 C19 106.11(14)
C22 Si1 C1 109.16(9)
C23 Si1 C1 114.13(9)
C19 Si1 C1 110.85(9)

loop_
_geom_bond_atom_site_label_1
_geom_bond_atom_site_label_2
_geom_bond_distance
N1 C14 1.473(2)
N1 C6 1.476(2)
N1 S1 1.6213(15)
O1 C18 1.369(2)
O1 C20 1.411(3)
O2 S1 1.4293(14)
O3 S1 1.4283(15)
C1 C3 1.388(2)
C1 C2 1.444(2)
C1 Si1 1.8964(16)
C2 C4 1.422(2)
C2 C7 1.428(2)
C3 C5 1.408(2)
C3 C6 1.506(2)
C4 C18 1.368(2)
C4 H4 0.9300
C5 C8 1.363(2)
C5 C14 1.494(2)
C6 H6A 0.9700
C6 H6B 0.9700
C7 C8 1.402(3)
C7 C11 1.418(2)
C8 H8 0.9300
C9 C15 1.388(3)
C9 C10 1.389(2)
C9 S1 1.7607(18)
C10 C12 1.375(3)
C10 H10 0.9300
C11 C17 1.351(3)
C11 H11 0.9300
C12 C13 1.390(3)
C12 H12 0.9300
C13 C16 1.374(3)
C13 C21 1.505(3)
C14 H14A 0.9700
C14 H14B 0.9700
C15 C16 1.380(3)
C15 H15 0.9300
C16 H16 0.9300
C17 C18 1.399(3)
C17 H17 0.9300
C19 Si1 1.869(2)
C19 H19A 0.9600
C19 H19B 0.9600
C19 H19C 0.9600
C20 H20A 0.9600
C20 H20B 0.9600
C20 H20C 0.9600
C21 H21A 0.9600
C21 H21B 0.9600
C21 H21C 0.9600
C22 Si1 1.864(2)
C22 H22A 0.9600
C22 H22B 0.9600
C22 H22C 0.9600
C23 Si1 1.868(2)
C23 H23A 0.9600
C23 H23B 0.9600
C23 H23C 0.9600
